data_4125753
loop_
_publ_author_name
'Abada, Elikplim'
'Zavalij, Peter Y.'
'Vedernikov, Andrei N.'

_publ_section_title
;
 Reductive C(sp(2))-N Elimination from Isolated Pd(IV) Amido Aryl
 Complexes Prepared Using H2O2 as Oxidant.
;
_journal_issue 2
_journal_name_full 'Journal of the American Chemical Society'
_journal_page_first 643
_journal_page_last 646
_journal_paper_doi 10.1021/jacs.6b12648
_journal_volume 139
_journal_year 2017
_chemical_formula_moiety 'C24 H18 F3 N3 O5 Pd S, C2 H3 N'
_chemical_formula_sum 'C26 H21 F3 N4 O5 Pd S'
_chemical_formula_weight 664.93
_chemical_name_systematic Pd-complx
_space_group_crystal_system monoclinic
_space_group_IT_number 14
_space_group_name_Hall '-P 2ybc'
_space_group_name_H-M_alt 'P 1 21/c 1'
_symmetry_cell_setting monoclinic
_symmetry_space_group_name_Hall '-P 2ybc'
_symmetry_space_group_name_H-M 'P 1 21/c 1'
_atom_sites_solution_hydrogens mixed
_atom_sites_solution_primary direct
_atom_sites_solution_secondary difmap
_audit_creation_method 'SHELXL-2014 & ZCIF'
_cell_angle_alpha 90
_cell_angle_beta 101.7876(12)
_cell_angle_gamma 90
_cell_formula_units_Z 8
_cell_length_a 13.1494(7)
_cell_length_b 12.7371(7)
_cell_length_c 31.5681(16)
_cell_measurement_reflns_used 19038
_cell_measurement_temperature 150(2)
_cell_measurement_theta_max 30.5
_cell_measurement_theta_min 2.2
_cell_volume 5175.7(5)
_computing_cell_refinement Apex2
_computing_data_collection 'Apex2 (Bruker, 2010)'
_computing_data_reduction 'Apex2, Saint'
_computing_molecular_graphics 'XSHEL (Bruker, 2004)'
_computing_publication_material 'Apex2, SHELXL-2014, Platon (Spek, 1990)'
_computing_structure_refinement 'ShelXL-2014 (Sheldrick, 2014)'
_computing_structure_solution 'ShelXS-97 (Sheldrick, 2008)'
_diffrn_ambient_temperature 150(2)
_diffrn_detector 'CCD area detector'
_diffrn_detector_area_resol_mean 8.333
_diffrn_measured_fraction_theta_full 1.000
_diffrn_measured_fraction_theta_max 1.000
_diffrn_measurement_device_type 'Bruker Smart Apex II CCD'
_diffrn_measurement_method '\f and \w scans'
_diffrn_measurement_specimen_support 'MiTeGen loop'
_diffrn_orient_matrix_type standard
_diffrn_orient_matrix_UB_11 0.0505369
_diffrn_orient_matrix_UB_12 -0.0009697
_diffrn_orient_matrix_UB_13 0.0283560
_diffrn_orient_matrix_UB_21 0.0589948
_diffrn_orient_matrix_UB_22 0.0021633
_diffrn_orient_matrix_UB_23 -0.0155723
_diffrn_orient_matrix_UB_31 -0.0009974
_diffrn_orient_matrix_UB_32 0.0784750
_diffrn_orient_matrix_UB_33 0.0007793
_diffrn_radiation_monochromator graphite
_diffrn_radiation_type MoK\a
_diffrn_radiation_wavelength 0.71073
_diffrn_reflns_av_R_equivalents 0.0467
_diffrn_reflns_av_unetI/netI 0.0329
_diffrn_reflns_Laue_measured_fraction_full 1.000
_diffrn_reflns_Laue_measured_fraction_max 1.000
_diffrn_reflns_limit_h_max 18
_diffrn_reflns_limit_h_min -18
_diffrn_reflns_limit_k_max 17
_diffrn_reflns_limit_k_min -17
_diffrn_reflns_limit_l_max 44
_diffrn_reflns_limit_l_min -44
_diffrn_reflns_number 84561
_diffrn_reflns_point_group_measured_fraction_full 1.000
_diffrn_reflns_point_group_measured_fraction_max 1.000
_diffrn_reflns_theta_full 26.500
_diffrn_reflns_theta_max 30.000
_diffrn_reflns_theta_min 1.841
_diffrn_source 'sealed tube'
_exptl_absorpt_coefficient_mu 0.866
_exptl_absorpt_correction_T_max 0.970
_exptl_absorpt_correction_T_min 0.863
_exptl_absorpt_correction_type multi-scan
_exptl_absorpt_process_details 'SADABS (Sheldrick, 2008)'
_exptl_crystal_colour orange
_exptl_crystal_density_diffrn 1.707
_exptl_crystal_density_method 'not measured'
_exptl_crystal_description needle
_exptl_crystal_F_000 2672
_exptl_crystal_size_max 0.30
_exptl_crystal_size_mid 0.095
_exptl_crystal_size_min 0.035
_refine_diff_density_max 0.598
_refine_diff_density_min -0.677
_refine_diff_density_rms 0.082
_refine_ls_extinction_method none
_refine_ls_goodness_of_fit_ref 1.075
_refine_ls_hydrogen_treatment mixed
_refine_ls_matrix_type full
_refine_ls_number_parameters 765
_refine_ls_number_reflns 15081
_refine_ls_number_restraints 63
_refine_ls_restrained_S_all 1.075
_refine_ls_R_factor_all 0.0465
_refine_ls_R_factor_gt 0.0308
_refine_ls_shift/su_max 0.003
_refine_ls_shift/su_mean 0.000
_refine_ls_structure_factor_coef Fsqd
_refine_ls_weighting_details 'w=1/[\s^2^(Fo^2^)+(0.0220P)^2^+3.9800P] where P=(Fo^2^+2Fc^2^)/3'
_refine_ls_weighting_scheme calc
_refine_ls_wR_factor_gt 0.0638
_refine_ls_wR_factor_ref 0.0697
_reflns_Friedel_coverage 0.000
_reflns_number_gt 11922
_reflns_number_total 15081
_reflns_threshold_expression 'I > 2\s(I)'
_cod_data_source_file 2761.cif
_cod_data_source_block 2761
_cod_original_sg_symbol_H-M P21/c
_cod_database_code 4125753
_shelx_shelxl_version_number 2014/7
_shelx_space_group_comment
;
The symmetry employed for this shelxl refinement is uniquely defined
by the following loop, which should always be used as a source of
symmetry information in preference to the above space-group names.
They are only intended as comments.
;
_shelx_estimated_absorpt_t_min 0.781
_shelx_estimated_absorpt_t_max 0.970

loop_
_space_group_symop_operation_xyz
'x, y, z'
'-x, y+1/2, -z+1/2'
'-x, -y, -z'
'x, -y-1/2, z-1/2'

loop_
_atom_site_label
_atom_site_type_symbol
_atom_site_fract_x
_atom_site_fract_y
_atom_site_fract_z
_atom_site_U_iso_or_equiv
_atom_site_adp_type
_atom_site_occupancy
_atom_site_site_symmetry_order
_atom_site_calc_flag
_atom_site_refinement_flags_posn
_atom_site_refinement_flags_adp
_atom_site_refinement_flags_occupancy
_atom_site_disorder_assembly
_atom_site_disorder_group
Pd1A Pd 0.50265(2) 0.25100(2) 0.38872(2) 0.01596(4) Uani 1 1 d . . . . .
O1A O 0.65421(12) 0.25760(13) 0.40845(5) 0.0260(3) Uani 1 1 d D . . . .
H1A H 0.673(2) 0.2030(14) 0.4113(9) 0.035(8) Uiso 1 1 d D . . . .
N1A N 0.49136(14) 0.10204(13) 0.36488(5) 0.0195(3) Uani 1 1 d . . . . .
S1A S 0.58040(4) 0.01667(4) 0.37371(2) 0.02217(11) Uani 1 1 d . . . . .
O11A O 0.65027(13) 0.03762(12) 0.41394(5) 0.0304(4) Uani 1 1 d . . . . .
O12A O 0.54138(14) -0.08762(12) 0.36538(6) 0.0313(4) Uani 1 1 d . . . . .
C1A C 0.66138(19) 0.03287(17) 0.33275(8) 0.0283(5) Uani 1 1 d . . . . .
F11A F 0.60279(13) 0.04171(13) 0.29347(5) 0.0450(4) Uani 1 1 d . . . . .
F12A F 0.71983(13) 0.11757(13) 0.33995(6) 0.0502(4) Uani 1 1 d . . . . .
F13A F 0.72164(14) -0.04973(13) 0.33282(6) 0.0535(5) Uani 1 1 d . . . . .
C11A C 0.40138(16) 0.08485(16) 0.33106(7) 0.0216(4) Uani 1 1 d . . . . .
C12A C 0.37874(17) 0.15814(17) 0.29733(7) 0.0237(4) Uani 1 1 d . . . . .
C13A C 0.28673(19) 0.1448(2) 0.26655(8) 0.0322(5) Uani 1 1 d . . . . .
H13A H 0.2682 0.1949 0.2440 0.039 Uiso 1 1 calc R U . . .
C14A C 0.22215(19) 0.0598(2) 0.26842(9) 0.0386(6) Uani 1 1 d . . . . .
H14A H 0.1610 0.0510 0.2467 0.046 Uiso 1 1 calc R U . . .
C15A C 0.2462(2) -0.0124(2) 0.30166(9) 0.0380(6) Uani 1 1 d . . . . .
H15A H 0.2020 -0.0709 0.3027 0.046 Uiso 1 1 calc R U . . .
C16A C 0.33499(18) 0.00099(18) 0.33342(8) 0.0300(5) Uani 1 1 d . . . . .
H16A H 0.3506 -0.0472 0.3568 0.036 Uiso 1 1 calc R U . . .
C21A C 0.51826(16) 0.29135(16) 0.32876(6) 0.0207(4) Uani 1 1 d . . . . .
C22A C 0.45201(17) 0.24426(17) 0.29361(7) 0.0229(4) Uani 1 1 d . . . . .
C23A C 0.4623(2) 0.2781(2) 0.25215(7) 0.0325(5) Uani 1 1 d . . . . .
H23A H 0.4184 0.2487 0.2273 0.039 Uiso 1 1 calc R U . . .
C24A C 0.5346(2) 0.3530(2) 0.24678(8) 0.0380(6) Uani 1 1 d . . . . .
H24A H 0.5391 0.3750 0.2185 0.046 Uiso 1 1 calc R U . . .
C25A C 0.6001(2) 0.3960(2) 0.28216(8) 0.0342(6) Uani 1 1 d . . . . .
H25A H 0.6501 0.4469 0.2783 0.041 Uiso 1 1 calc R U . . .
C26A C 0.59273(18) 0.36447(18) 0.32377(7) 0.0266(5) Uani 1 1 d . . . . .
H26A H 0.6383 0.3929 0.3484 0.032 Uiso 1 1 calc R U . . .
C2A C 0.33107(16) 0.32313(15) 0.41388(6) 0.0194(4) Uani 1 1 d . . . . .
O21A O 0.34588(11) 0.27424(11) 0.37544(4) 0.0188(3) Uani 1 1 d . . . . .
O22A O 0.22858(12) 0.34708(12) 0.41326(5) 0.0247(3) Uani 1 1 d D . . . .
H22A H 0.206(2) 0.3826(19) 0.3952(7) 0.033(8) Uiso 1 1 d D . . . .
N31A N 0.49715(14) 0.39867(13) 0.41209(5) 0.0201(3) Uani 1 1 d . . . . .
C32A C 0.40491(17) 0.41834(15) 0.42225(6) 0.0201(4) Uani 1 1 d . . . . .
C33A C 0.38700(19) 0.51100(17) 0.44216(7) 0.0265(5) Uani 1 1 d . . . . .
H33A H 0.3217 0.5242 0.4496 0.032 Uiso 1 1 calc R U . . .
C34A C 0.4662(2) 0.58433(18) 0.45105(8) 0.0347(6) Uani 1 1 d . . . . .
H34A H 0.4552 0.6494 0.4641 0.042 Uiso 1 1 calc R U . . .
C35A C 0.5615(2) 0.56229(18) 0.44077(8) 0.0343(6) Uani 1 1 d . . . . .
H35A H 0.6167 0.6117 0.4470 0.041 Uiso 1 1 calc R U . . .
C36A C 0.57524(18) 0.46741(17) 0.42140(7) 0.0263(5) Uani 1 1 d . . . . .
H36A H 0.6406 0.4510 0.4147 0.032 Uiso 1 1 calc R U . . .
N41A N 0.46216(14) 0.20645(13) 0.45105(5) 0.0187(3) Uani 1 1 d . . . . .
C42A C 0.37015(16) 0.25018(15) 0.45231(6) 0.0198(4) Uani 1 1 d . . . . .
C43A C 0.31989(18) 0.23379(16) 0.48627(7) 0.0239(4) Uani 1 1 d . . . . .
H43A H 0.2543 0.2650 0.4864 0.029 Uiso 1 1 calc R U . . .
C44A C 0.36850(19) 0.17013(17) 0.52025(7) 0.0261(5) Uani 1 1 d . . . . .
H44A H 0.3359 0.1564 0.5439 0.031 Uiso 1 1 calc R U . . .
C45A C 0.46475(18) 0.12682(16) 0.51942(7) 0.0249(4) Uani 1 1 d . . . . .
H45A H 0.4998 0.0850 0.5428 0.030 Uiso 1 1 calc R U . . .
C46A C 0.50898(17) 0.14565(15) 0.48383(7) 0.0210(4) Uani 1 1 d . . . . .
H46A H 0.5741 0.1146 0.4827 0.025 Uiso 1 1 calc R U . . .
Pd1B Pd 0.10638(2) 0.62629(2) 0.35221(2) 0.02190(4) Uani 1 1 d . . . . .
O1B O 0.10566(17) 0.78119(14) 0.35310(7) 0.0387(4) Uani 1 1 d D . . . .
H1B H 0.0502(15) 0.796(3) 0.3479(11) 0.059(12) Uiso 1 1 d D . . . .
N1B N -0.04240(15) 0.59847(15) 0.35825(6) 0.0267(4) Uani 1 1 d . . . . .
S1B S -0.13496(5) 0.67940(5) 0.35398(2) 0.03422(14) Uani 1 1 d . . . . .
O11B O -0.11647(15) 0.76618(15) 0.32772(6) 0.0443(5) Uani 1 1 d . . . . .
O12B O -0.23417(14) 0.62936(17) 0.34571(6) 0.0473(5) Uani 1 1 d . . . . .
C1B C -0.1286(3) 0.7392(2) 0.40785(9) 0.0467(8) Uani 1 1 d . . . . .
F11B F -0.13511(17) 0.66535(16) 0.43679(5) 0.0656(6) Uani 1 1 d . . . . .
F12B F -0.04158(17) 0.79204(17) 0.42085(6) 0.0678(6) Uani 1 1 d . . . . .
F13B F -0.20819(16) 0.80387(16) 0.40630(6) 0.0661(6) Uani 1 1 d . . . . .
C11B C -0.05263(18) 0.49601(19) 0.37612(7) 0.0273(5) Uani 1 1 d . . . . .
C12B C 0.01543(18) 0.46754(18) 0.41467(7) 0.0272(5) Uani 1 1 d . . . . .
C13B C 0.0088(2) 0.3652(2) 0.42990(9) 0.0368(6) Uani 1 1 d . . . . .
H13B H 0.0541 0.3438 0.4559 0.044 Uiso 1 1 calc R U . . .
C14B C -0.0628(2) 0.2948(2) 0.40770(11) 0.0474(8) Uani 1 1 d . . . . .
H14B H -0.0666 0.2257 0.4186 0.057 Uiso 1 1 calc R U . . .
C15B C -0.1287(2) 0.3244(2) 0.36973(11) 0.0487(8) Uani 1 1 d . . . . .
H15B H -0.1779 0.2757 0.3547 0.058 Uiso 1 1 calc R U . . .
C16B C -0.1236(2) 0.4243(2) 0.35356(9) 0.0382(6) Uani 1 1 d . . . . .
H16B H -0.1682 0.4441 0.3272 0.046 Uiso 1 1 calc R U . . .
C21B C 0.13674(18) 0.62330(17) 0.41727(7) 0.0252(4) Uani 1 1 d . . . . .
C22B C 0.09237(18) 0.54357(18) 0.43797(7) 0.0269(5) Uani 1 1 d . . . . .
C23B C 0.12099(19) 0.5402(2) 0.48352(8) 0.0368(6) Uani 1 1 d . . . . .
H23B H 0.0935 0.4865 0.4988 0.044 Uiso 1 1 calc R U . . .
C24B C 0.1882(2) 0.6134(3) 0.50645(8) 0.0453(8) Uani 1 1 d . . . . .
H24B H 0.2073 0.6088 0.5371 0.054 Uiso 1 1 calc R U . . .
C25B C 0.2273(2) 0.6927(2) 0.48512(9) 0.0442(7) Uani 1 1 d . . . . .
H25B H 0.2726 0.7434 0.5010 0.053 Uiso 1 1 calc R U . . .
C26B C 0.2007(2) 0.6991(2) 0.44031(8) 0.0353(6) Uani 1 1 d . . . . .
H26B H 0.2263 0.7550 0.4255 0.042 Uiso 1 1 calc R U . . .
C2B C 0.18786(17) 0.46875(16) 0.31229(7) 0.0219(4) Uani 1 1 d . . . . .
O21B O 0.13321(11) 0.47055(11) 0.34626(5) 0.0209(3) Uani 1 1 d . . . . .
O22B O 0.21446(13) 0.36775(13) 0.30212(5) 0.0266(3) Uani 1 1 d D . . . .
H22B H 0.249(2) 0.344(3) 0.3212(8) 0.059(11) Uiso 1 1 d D . . . .
N31B N 0.25687(15) 0.62963(14) 0.34515(6) 0.0247(4) Uani 1 1 d . . . . .
C32B C 0.28105(17) 0.54242(16) 0.32515(7) 0.0226(4) Uani 1 1 d . . . . .
C33B C 0.37811(18) 0.52872(18) 0.31557(7) 0.0277(5) Uani 1 1 d . . . . .
H33B H 0.3939 0.4675 0.3010 0.033 Uiso 1 1 calc R U . . .
C34B C 0.4518(2) 0.6066(2) 0.32779(9) 0.0367(6) Uani 1 1 d . . . . .
H34B H 0.5200 0.5983 0.3226 0.044 Uiso 1 1 calc R U . . .
C35B C 0.4254(2) 0.6960(2) 0.34758(9) 0.0414(6) Uani 1 1 d . . . . .
H35B H 0.4751 0.7503 0.3557 0.050 Uiso 1 1 calc R U . . .
C36B C 0.3268(2) 0.70676(18) 0.35562(8) 0.0341(5) Uani 1 1 d . . . . .
H36B H 0.3083 0.7692 0.3687 0.041 Uiso 1 1 calc R U . . .
N41B N 0.07598(15) 0.60847(15) 0.28144(6) 0.0266(4) Uani 1 1 d . . . . .
C42B C 0.12173(17) 0.51982(18) 0.27205(7) 0.0252(4) Uani 1 1 d . . . . .
C43B C 0.11537(18) 0.4860(2) 0.22987(7) 0.0326(5) Uani 1 1 d . . . . .
H43B H 0.1466 0.4220 0.2238 0.039 Uiso 1 1 calc R U . . .
C44B C 0.0619(2) 0.5487(3) 0.19689(8) 0.0421(7) Uani 1 1 d . . . . .
H44B H 0.0563 0.5282 0.1676 0.051 Uiso 1 1 calc R U . . .
C45B C 0.0165(2) 0.6411(3) 0.20657(8) 0.0420(7) Uani 1 1 d . . . . .
H45B H -0.0192 0.6851 0.1841 0.050 Uiso 1 1 calc R U . . .
C46B C 0.02378(19) 0.6688(2) 0.24944(8) 0.0336(5) Uani 1 1 d . . . . .
H46B H -0.0087 0.7313 0.2563 0.040 Uiso 1 1 calc R U . . .
N1C N 0.7019(2) 1.0395(2) 0.55656(9) 0.0553(7) Uani 1 1 d D . . . .
C2C C 0.7605(2) 0.9858(2) 0.57768(9) 0.0417(6) Uani 1 1 d D . . . .
C3C C 0.8343(2) 0.9157(3) 0.60533(10) 0.0513(8) Uani 1 1 d D . . . .
H3C1 H 0.8841 0.9576 0.6259 0.077 Uiso 1 1 calc R U . . .
H3C2 H 0.8715 0.8739 0.5873 0.077 Uiso 1 1 calc R U . . .
H3C3 H 0.7965 0.8687 0.6213 0.077 Uiso 1 1 calc R U . . .
N1D N 0.9151(4) -0.1247(3) 0.51132(14) 0.0771(13) Uani 0.798(4) 1 d D U P A 1
C2D C 0.8864(5) -0.0420(4) 0.49863(19) 0.0791(14) Uani 0.798(4) 1 d D U P A 1
C3D C 0.8521(6) 0.0659(5) 0.4827(2) 0.0971(19) Uani 0.798(4) 1 d D U P A 1
H3D1 H 0.8901 0.1185 0.5024 0.146 Uiso 0.798(4) 1 calc R U P A 1
H3D2 H 0.7774 0.0735 0.4815 0.146 Uiso 0.798(4) 1 calc R U P A 1
H3D3 H 0.8663 0.0760 0.4536 0.146 Uiso 0.798(4) 1 calc R U P A 1
N1E N 0.9373(16) 0.0213(17) 0.4172(6) 0.105(5) Uani 0.202(4) 1 d D U P A 2
C2E C 0.9028(17) 0.0222(18) 0.4475(6) 0.088(3) Uani 0.202(4) 1 d D U P A 2
C3E C 0.862(3) 0.022(2) 0.4874(7) 0.096(4) Uani 0.202(4) 1 d D U P A 2
H3E1 H 0.8989 0.0746 0.5075 0.144 Uiso 0.202(4) 1 calc R U P A 2
H3E2 H 0.8716 -0.0475 0.5008 0.144 Uiso 0.202(4) 1 calc R U P A 2
H3E3 H 0.7876 0.0392 0.4805 0.144 Uiso 0.202(4) 1 calc R U P A 2

loop_
_atom_site_aniso_label
_atom_site_aniso_U_11
_atom_site_aniso_U_22
_atom_site_aniso_U_33
_atom_site_aniso_U_23
_atom_site_aniso_U_13
_atom_site_aniso_U_12
Pd1A 0.01981(7) 0.01457(6) 0.01418(7) -0.00032(5) 0.00504(5) 0.00002(6)
O1A 0.0217(8) 0.0231(8) 0.0317(8) -0.0009(7) 0.0020(6) 0.0002(7)
N1A 0.0244(9) 0.0161(8) 0.0193(8) -0.0028(6) 0.0071(7) 0.0014(7)
S1A 0.0297(3) 0.0161(2) 0.0224(2) 0.00104(19) 0.0092(2) 0.0020(2)
O11A 0.0382(9) 0.0253(8) 0.0258(8) 0.0029(6) 0.0018(7) 0.0073(7)
O12A 0.0426(10) 0.0158(7) 0.0385(9) 0.0008(7) 0.0151(8) -0.0001(7)
C1A 0.0314(12) 0.0218(10) 0.0353(13) -0.0008(9) 0.0150(10) 0.0047(9)
F11A 0.0502(10) 0.0612(10) 0.0282(8) 0.0023(7) 0.0187(7) 0.0019(8)
F12A 0.0511(10) 0.0450(9) 0.0648(11) -0.0181(8) 0.0361(9) -0.0219(8)
F13A 0.0622(11) 0.0422(9) 0.0679(12) 0.0110(8) 0.0410(9) 0.0281(8)
C11A 0.0227(10) 0.0217(10) 0.0213(10) -0.0076(8) 0.0069(8) 0.0005(8)
C12A 0.0262(11) 0.0267(10) 0.0195(10) -0.0084(8) 0.0073(8) 0.0042(9)
C13A 0.0327(13) 0.0398(13) 0.0234(11) -0.0120(10) 0.0040(9) 0.0077(11)
C14A 0.0257(12) 0.0501(16) 0.0383(14) -0.0250(12) 0.0024(11) 0.0016(11)
C15A 0.0290(13) 0.0374(13) 0.0502(16) -0.0209(12) 0.0143(12) -0.0083(11)
C16A 0.0301(12) 0.0263(11) 0.0368(13) -0.0105(10) 0.0143(10) -0.0040(9)
C21A 0.0243(10) 0.0226(10) 0.0172(9) 0.0039(8) 0.0091(8) 0.0053(8)
C22A 0.0268(11) 0.0243(10) 0.0189(9) -0.0001(8) 0.0073(8) 0.0059(9)
C23A 0.0426(14) 0.0385(13) 0.0179(10) 0.0023(9) 0.0093(10) 0.0108(11)
C24A 0.0503(16) 0.0436(14) 0.0254(12) 0.0134(11) 0.0205(11) 0.0123(12)
C25A 0.0352(13) 0.0364(13) 0.0364(13) 0.0137(11) 0.0198(11) 0.0042(11)
C26A 0.0257(11) 0.0285(11) 0.0274(11) 0.0049(9) 0.0095(9) 0.0015(9)
C2A 0.0233(10) 0.0189(9) 0.0177(9) -0.0009(7) 0.0079(8) 0.0021(8)
O21A 0.0214(7) 0.0201(7) 0.0159(7) -0.0022(5) 0.0059(6) 0.0010(5)
O22A 0.0255(8) 0.0268(8) 0.0239(8) 0.0051(7) 0.0102(7) 0.0074(6)
N31A 0.0265(9) 0.0155(8) 0.0179(8) 0.0001(6) 0.0033(7) -0.0007(7)
C32A 0.0281(11) 0.0173(9) 0.0146(9) 0.0019(7) 0.0038(8) 0.0032(8)
C33A 0.0380(13) 0.0205(10) 0.0214(10) -0.0018(8) 0.0069(9) 0.0065(9)
C34A 0.0507(16) 0.0181(10) 0.0339(13) -0.0068(9) 0.0051(12) 0.0011(10)
C35A 0.0415(14) 0.0211(11) 0.0377(14) -0.0060(10) 0.0018(11) -0.0076(10)
C36A 0.0287(12) 0.0223(10) 0.0267(11) -0.0007(9) 0.0029(9) -0.0038(9)
N41A 0.0249(9) 0.0157(8) 0.0164(8) -0.0003(6) 0.0064(7) -0.0006(7)
C42A 0.0269(10) 0.0153(8) 0.0182(9) -0.0015(7) 0.0067(8) 0.0008(8)
C43A 0.0311(11) 0.0197(10) 0.0234(10) -0.0002(8) 0.0110(9) 0.0023(8)
C44A 0.0382(13) 0.0219(10) 0.0212(10) 0.0020(8) 0.0128(9) 0.0003(9)
C45A 0.0383(13) 0.0187(9) 0.0182(10) 0.0035(8) 0.0066(9) 0.0022(9)
C46A 0.0264(11) 0.0161(9) 0.0208(10) -0.0001(7) 0.0050(8) 0.0012(8)
Pd1B 0.02818(9) 0.01831(7) 0.01941(8) 0.00144(6) 0.00535(6) 0.00361(6)
O1B 0.0473(12) 0.0197(8) 0.0490(11) 0.0034(8) 0.0094(10) 0.0059(8)
N1B 0.0272(10) 0.0316(10) 0.0217(9) 0.0019(8) 0.0058(8) 0.0085(8)
S1B 0.0336(3) 0.0467(4) 0.0225(3) 0.0074(3) 0.0061(2) 0.0188(3)
O11B 0.0493(11) 0.0488(11) 0.0360(10) 0.0182(9) 0.0111(9) 0.0237(9)
O12B 0.0302(10) 0.0698(14) 0.0407(11) 0.0089(10) 0.0042(8) 0.0161(10)
C1B 0.0560(18) 0.0560(18) 0.0311(13) 0.0043(13) 0.0160(13) 0.0319(16)
F11B 0.0987(15) 0.0737(13) 0.0296(9) 0.0149(9) 0.0249(9) 0.0407(11)
F12B 0.0693(13) 0.0788(14) 0.0549(12) -0.0289(11) 0.0114(10) 0.0179(11)
F13B 0.0747(13) 0.0784(13) 0.0506(11) 0.0067(10) 0.0255(10) 0.0521(11)
C11B 0.0250(11) 0.0312(11) 0.0284(11) 0.0006(9) 0.0118(9) 0.0036(9)
C12B 0.0264(11) 0.0330(12) 0.0255(11) 0.0022(9) 0.0125(9) 0.0064(9)
C13B 0.0334(13) 0.0369(13) 0.0466(15) 0.0142(12) 0.0236(12) 0.0105(11)
C14B 0.0443(17) 0.0300(13) 0.078(2) 0.0098(14) 0.0371(16) 0.0015(12)
C15B 0.0344(15) 0.0438(16) 0.074(2) -0.0116(15) 0.0249(15) -0.0115(13)
C16B 0.0273(13) 0.0466(15) 0.0422(15) -0.0067(12) 0.0108(11) -0.0027(11)
C21B 0.0306(12) 0.0254(10) 0.0195(10) -0.0033(8) 0.0046(9) 0.0082(9)
C22B 0.0262(11) 0.0340(12) 0.0206(10) -0.0001(9) 0.0054(9) 0.0107(9)
C23B 0.0307(13) 0.0597(17) 0.0216(11) 0.0062(11) 0.0087(10) 0.0184(12)
C24B 0.0348(14) 0.080(2) 0.0198(12) -0.0104(13) 0.0018(10) 0.0210(14)
C25B 0.0392(15) 0.0574(18) 0.0339(14) -0.0246(13) 0.0022(12) 0.0098(13)
C26B 0.0399(14) 0.0312(12) 0.0345(13) -0.0119(10) 0.0069(11) 0.0053(11)
C2B 0.0254(11) 0.0225(10) 0.0192(10) -0.0008(8) 0.0076(8) 0.0008(8)
O21B 0.0263(8) 0.0189(7) 0.0194(7) -0.0002(5) 0.0090(6) 0.0007(6)
O22B 0.0318(9) 0.0243(8) 0.0246(8) -0.0052(7) 0.0077(7) 0.0014(7)
N31B 0.0306(10) 0.0192(8) 0.0243(9) 0.0035(7) 0.0055(8) -0.0014(7)
C32B 0.0272(11) 0.0206(10) 0.0202(10) 0.0052(8) 0.0055(8) -0.0011(8)
C33B 0.0287(12) 0.0278(11) 0.0277(11) 0.0075(9) 0.0085(9) 0.0011(9)
C34B 0.0311(13) 0.0338(13) 0.0467(15) 0.0131(11) 0.0113(11) -0.0042(10)
C35B 0.0408(15) 0.0287(13) 0.0536(17) 0.0067(12) 0.0074(13) -0.0156(11)
C36B 0.0438(15) 0.0188(10) 0.0391(14) 0.0041(10) 0.0070(11) -0.0065(10)
N41B 0.0276(10) 0.0308(10) 0.0219(9) 0.0052(8) 0.0064(8) 0.0023(8)
C42B 0.0220(11) 0.0340(12) 0.0201(10) 0.0011(9) 0.0055(8) -0.0010(9)
C43B 0.0248(12) 0.0499(15) 0.0234(11) -0.0046(10) 0.0054(9) -0.0005(11)
C44B 0.0296(13) 0.076(2) 0.0202(12) -0.0011(12) 0.0042(10) 0.0035(13)
C45B 0.0317(14) 0.0673(19) 0.0254(12) 0.0144(13) 0.0020(10) 0.0030(13)
C46B 0.0318(13) 0.0392(13) 0.0298(12) 0.0105(10) 0.0061(10) 0.0043(11)
N1C 0.0533(16) 0.0506(15) 0.0555(16) 0.0025(13) -0.0042(13) 0.0037(13)
C2C 0.0392(15) 0.0447(15) 0.0383(15) -0.0062(12) 0.0014(12) -0.0062(13)
C3C 0.0423(17) 0.064(2) 0.0443(17) 0.0012(15) 0.0000(13) 0.0086(15)
N1D 0.096(3) 0.062(2) 0.080(3) 0.003(2) 0.034(2) -0.005(2)
C2D 0.088(3) 0.070(3) 0.080(3) 0.011(3) 0.020(3) -0.003(3)
C3D 0.095(4) 0.078(4) 0.110(4) 0.021(3) 0.003(3) 0.002(3)
N1E 0.111(9) 0.108(9) 0.096(9) 0.015(8) 0.024(8) -0.005(8)
C2E 0.095(5) 0.079(5) 0.090(5) 0.014(5) 0.019(4) -0.002(4)
C3E 0.101(6) 0.083(7) 0.101(6) 0.017(6) 0.012(6) -0.002(7)

loop_
_atom_type_symbol
_atom_type_description
_atom_type_scat_dispersion_real
_atom_type_scat_dispersion_imag
_atom_type_scat_source
N N 0.0061 0.0033 'International Tables Vol C Tables 4.2.6.8 and 6.1.1.4'
H H 0.0000 0.0000 'International Tables Vol C Tables 4.2.6.8 and 6.1.1.4'
O O 0.0106 0.0060 'International Tables Vol C Tables 4.2.6.8 and 6.1.1.4'
F F 0.0171 0.0103 'International Tables Vol C Tables 4.2.6.8 and 6.1.1.4'
S S 0.1246 0.1234 'International Tables Vol C Tables 4.2.6.8 and 6.1.1.4'
Pd Pd -0.9988 1.0072 'International Tables Vol C Tables 4.2.6.8 and 6.1.1.4'
C C 0.0033 0.0016 'International Tables Vol C Tables 4.2.6.8 and 6.1.1.4'

loop_
_geom_angle_atom_site_label_1
_geom_angle_atom_site_label_2
_geom_angle_atom_site_label_3
_geom_angle
O1A Pd1A C21A 89.75(8)
O1A Pd1A N31A 87.38(7)
C21A Pd1A N31A 97.09(8)
O1A Pd1A N1A 98.61(7)
C21A Pd1A N1A 84.50(8)
N31A Pd1A N1A 173.83(7)
O1A Pd1A O21A 167.47(6)
C21A Pd1A O21A 93.59(7)
N31A Pd1A O21A 80.24(6)
N1A Pd1A O21A 93.73(6)
O1A Pd1A N41A 98.14(7)
C21A Pd1A N41A 172.11(8)
N31A Pd1A N41A 83.19(6)
N1A Pd1A N41A 94.41(6)
O21A Pd1A N41A 78.66(6)
Pd1A O1A H1A 107(2)
C11A N1A S1A 119.56(13)
C11A N1A Pd1A 113.75(13)
S1A N1A Pd1A 125.50(10)
O12A S1A O11A 118.52(10)
O12A S1A N1A 112.45(10)
O11A S1A N1A 110.24(9)
O12A S1A C1A 102.23(10)
O11A S1A C1A 104.05(11)
N1A S1A C1A 108.19(10)
F13A C1A F12A 108.9(2)
F13A C1A F11A 107.7(2)
F12A C1A F11A 107.4(2)
F13A C1A S1A 110.02(16)
F12A C1A S1A 111.73(16)
F11A C1A S1A 110.90(16)
C16A C11A C12A 120.9(2)
C16A C11A N1A 120.4(2)
C12A C11A N1A 118.50(19)
C13A C12A C11A 117.8(2)
C13A C12A C22A 121.3(2)
C11A C12A C22A 120.88(19)
C14A C13A C12A 121.1(2)
C14A C13A H13A 119.5
C12A C13A H13A 119.5
C15A C14A C13A 120.4(2)
C15A C14A H14A 119.8
C13A C14A H14A 119.8
C14A C15A C16A 119.7(2)
C14A C15A H15A 120.1
C16A C15A H15A 120.1
C15A C16A C11A 120.1(2)
C15A C16A H16A 120.0
C11A C16A H16A 120.0
C26A C21A C22A 122.62(19)
C26A C21A Pd1A 119.32(16)
C22A C21A Pd1A 118.06(15)
C21A C22A C23A 116.3(2)
C21A C22A C12A 124.39(19)
C23A C22A C12A 119.2(2)
C24A C23A C22A 121.6(2)
C24A C23A H23A 119.2
C22A C23A H23A 119.2
C25A C24A C23A 120.5(2)
C25A C24A H24A 119.8
C23A C24A H24A 119.8
C24A C25A C26A 119.8(2)
C24A C25A H25A 120.1
C26A C25A H25A 120.1
C21A C26A C25A 119.2(2)
C21A C26A H26A 120.4
C25A C26A H26A 120.4
O22A C2A O21A 113.05(17)
O22A C2A C42A 108.33(16)
O21A C2A C42A 109.29(16)
O22A C2A C32A 114.08(16)
O21A C2A C32A 107.55(16)
C42A C2A C32A 104.11(16)
C2A O21A Pd1A 101.44(11)
C2A O22A H22A 113(2)
C36A N31A C32A 121.16(18)
C36A N31A Pd1A 127.26(15)
C32A N31A Pd1A 111.22(13)
N31A C32A C33A 121.1(2)
N31A C32A C2A 112.39(17)
C33A C32A C2A 126.2(2)
C32A C33A C34A 118.6(2)
C32A C33A H33A 120.7
C34A C33A H33A 120.7
C33A C34A C35A 119.6(2)
C33A C34A H34A 120.2
C35A C34A H34A 120.2
C36A C35A C34A 119.1(2)
C36A C35A H35A 120.4
C34A C35A H35A 120.4
N31A C36A C35A 120.4(2)
N31A C36A H36A 119.8
C35A C36A H36A 119.8
C46A N41A C42A 119.56(18)
C46A N41A Pd1A 132.80(14)
C42A N41A Pd1A 107.60(13)
N41A C42A C43A 122.46(19)
N41A C42A C2A 112.81(17)
C43A C42A C2A 124.65(19)
C42A C43A C44A 117.9(2)
C42A C43A H43A 121.1
C44A C43A H43A 121.1
C45A C44A C43A 119.7(2)
C45A C44A H44A 120.2
C43A C44A H44A 120.2
C44A C45A C46A 118.8(2)
C44A C45A H45A 120.6
C46A C45A H45A 120.6
N41A C46A C45A 121.6(2)
N41A C46A H46A 119.2
C45A C46A H46A 119.2
O1B Pd1B C21B 90.29(9)
O1B Pd1B O21B 168.43(8)
C21B Pd1B O21B 94.24(7)
O1B Pd1B N1B 99.52(8)
C21B Pd1B N1B 83.98(8)
O21B Pd1B N1B 91.55(7)
O1B Pd1B N31B 89.33(8)
C21B Pd1B N31B 96.75(8)
O21B Pd1B N31B 79.58(6)
N1B Pd1B N31B 171.13(7)
O1B Pd1B N41B 96.73(8)
C21B Pd1B N41B 172.93(8)
O21B Pd1B N41B 78.70(6)
N1B Pd1B N41B 95.65(7)
N31B Pd1B N41B 82.53(7)
Pd1B O1B H1B 105(3)
C11B N1B S1B 119.55(16)
C11B N1B Pd1B 111.30(14)
S1B N1B Pd1B 128.11(12)
O12B S1B O11B 119.73(12)
O12B S1B N1B 112.57(12)
O11B S1B N1B 109.52(11)
O12B S1B C1B 102.70(14)
O11B S1B C1B 103.49(14)
N1B S1B C1B 107.50(11)
F12B C1B F13B 108.8(3)
F12B C1B F11B 108.8(2)
F13B C1B F11B 107.7(2)
F12B C1B S1B 111.7(2)
F13B C1B S1B 109.6(2)
F11B C1B S1B 110.1(2)
C16B C11B C12B 121.1(2)
C16B C11B N1B 120.0(2)
C12B C11B N1B 118.7(2)
C13B C12B C11B 117.8(2)
C13B C12B C22B 121.5(2)
C11B C12B C22B 120.7(2)
C14B C13B C12B 121.0(3)
C14B C13B H13B 119.5
C12B C13B H13B 119.5
C15B C14B C13B 120.3(3)
C15B C14B H14B 119.9
C13B C14B H14B 119.9
C16B C15B C14B 120.3(3)
C16B C15B H15B 119.8
C14B C15B H15B 119.8
C15B C16B C11B 119.6(3)
C15B C16B H16B 120.2
C11B C16B H16B 120.2
C26B C21B C22B 121.8(2)
C26B C21B Pd1B 119.72(18)
C22B C21B Pd1B 118.45(16)
C21B C22B C23B 116.6(2)
C21B C22B C12B 123.4(2)
C23B C22B C12B 119.9(2)
C24B C23B C22B 121.5(3)
C24B C23B H23B 119.3
C22B C23B H23B 119.3
C25B C24B C23B 120.2(2)
C25B C24B H24B 119.9
C23B C24B H24B 119.9
C24B C25B C26B 120.1(3)
C24B C25B H25B 119.9
C26B C25B H25B 119.9
C21B C26B C25B 119.6(3)
C21B C26B H26B 120.2
C25B C26B H26B 120.2
O22B C2B O21B 112.53(17)
O22B C2B C42B 109.23(18)
O21B C2B C42B 109.48(17)
O22B C2B C32B 113.81(18)
O21B C2B C32B 107.06(16)
C42B C2B C32B 104.36(17)
C2B O21B Pd1B 102.23(11)
C2B O22B H22B 110(3)
C36B N31B C32B 120.3(2)
C36B N31B Pd1B 128.44(17)
C32B N31B Pd1B 111.20(14)
N31B C32B C33B 121.6(2)
N31B C32B C2B 112.14(18)
C33B C32B C2B 126.1(2)
C32B C33B C34B 118.3(2)
C32B C33B H33B 120.9
C34B C33B H33B 120.9
C35B C34B C33B 119.4(2)
C35B C34B H34B 120.3
C33B C34B H34B 120.3
C36B C35B C34B 120.0(2)
C36B C35B H35B 120.0
C34B C35B H35B 120.0
N31B C36B C35B 120.4(2)
N31B C36B H36B 119.8
C35B C36B H36B 119.8
C42B N41B C46B 120.0(2)
C42B N41B Pd1B 108.36(14)
C46B N41B Pd1B 131.67(17)
N41B C42B C43B 122.2(2)
N41B C42B C2B 112.27(18)
C43B C42B C2B 125.3(2)
C44B C43B C42B 117.7(2)
C44B C43B H43B 121.1
C42B C43B H43B 121.1
C45B C44B C43B 120.1(2)
C45B C44B H44B 120.0
C43B C44B H44B 120.0
C44B C45B C46B 119.2(2)
C44B C45B H45B 120.4
C46B C45B H45B 120.4
N41B C46B C45B 120.9(2)
N41B C46B H46B 119.6
C45B C46B H46B 119.6
N1C C2C C3C 178.8(4)
C2C C3C H3C1 109.5
C2C C3C H3C2 109.5
H3C1 C3C H3C2 109.5
C2C C3C H3C3 109.5
H3C1 C3C H3C3 109.5
H3C2 C3C H3C3 109.5
N1D C2D C3D 178.5(7)
C2D C3D H3D1 109.5
C2D C3D H3D2 109.5
H3D1 C3D H3D2 109.5
C2D C3D H3D3 109.5
H3D1 C3D H3D3 109.5
H3D2 C3D H3D3 109.5
N1E C2E C3E 178(3)
C2E C3E H3E1 109.5
C2E C3E H3E2 109.5
H3E1 C3E H3E2 109.5
C2E C3E H3E3 109.5
H3E1 C3E H3E3 109.5
H3E2 C3E H3E3 109.5

loop_
_geom_bond_atom_site_label_1
_geom_bond_atom_site_label_2
_geom_bond_distance
Pd1A O1A 1.9646(16)
Pd1A C21A 2.0117(19)
Pd1A N31A 2.0270(17)
Pd1A N1A 2.0353(16)
Pd1A O21A 2.0395(14)
Pd1A N41A 2.2148(16)
O1A H1A 0.739(16)
N1A C11A 1.439(3)
N1A S1A 1.5803(18)
S1A O12A 1.4289(16)
S1A O11A 1.4324(17)
S1A C1A 1.847(2)
C1A F13A 1.317(3)
C1A F12A 1.317(3)
C1A F11A 1.324(3)
C11A C16A 1.391(3)
C11A C12A 1.402(3)
C12A C13A 1.399(3)
C12A C22A 1.480(3)
C13A C14A 1.385(4)
C13A H13A 0.9500
C14A C15A 1.382(4)
C14A H14A 0.9500
C15A C16A 1.385(4)
C15A H15A 0.9500
C16A H16A 0.9500
C21A C26A 1.384(3)
C21A C22A 1.398(3)
C22A C23A 1.410(3)
C23A C24A 1.381(4)
C23A H23A 0.9500
C24A C25A 1.377(4)
C24A H24A 0.9500
C25A C26A 1.396(3)
C25A H25A 0.9500
C26A H26A 0.9500
C2A O22A 1.378(3)
C2A O21A 1.412(2)
C2A C42A 1.531(3)
C2A C32A 1.542(3)
O22A H22A 0.741(16)
N31A C36A 1.336(3)
N31A C32A 1.340(3)
C32A C33A 1.380(3)
C33A C34A 1.384(3)
C33A H33A 0.9500
C34A C35A 1.386(4)
C34A H34A 0.9500
C35A C36A 1.383(3)
C35A H35A 0.9500
C36A H36A 0.9500
N41A C46A 1.338(3)
N41A C42A 1.340(3)
C42A C43A 1.386(3)
C43A C44A 1.391(3)
C43A H43A 0.9500
C44A C45A 1.386(3)
C44A H44A 0.9500
C45A C46A 1.387(3)
C45A H45A 0.9500
C46A H46A 0.9500
Pd1B O1B 1.9732(17)
Pd1B C21B 2.011(2)
Pd1B O21B 2.0302(14)
Pd1B N1B 2.035(2)
Pd1B N31B 2.0365(19)
Pd1B N41B 2.1995(19)
O1B H1B 0.740(17)
N1B C11B 1.439(3)
N1B S1B 1.5796(19)
S1B O12B 1.427(2)
S1B O11B 1.4320(19)
S1B C1B 1.850(3)
C1B F12B 1.319(4)
C1B F13B 1.325(3)
C1B F11B 1.326(3)
C11B C16B 1.393(4)
C11B C12B 1.403(3)
C12B C13B 1.398(3)
C12B C22B 1.483(3)
C13B C14B 1.383(4)
C13B H13B 0.9500
C14B C15B 1.381(5)
C14B H14B 0.9500
C15B C16B 1.377(4)
C15B H15B 0.9500
C16B H16B 0.9500
C21B C26B 1.385(3)
C21B C22B 1.398(3)
C22B C23B 1.411(3)
C23B C24B 1.383(4)
C23B H23B 0.9500
C24B C25B 1.371(4)
C24B H24B 0.9500
C25B C26B 1.388(4)
C25B H25B 0.9500
C26B H26B 0.9500
C2B O22B 1.388(3)
C2B O21B 1.408(2)
C2B C42B 1.530(3)
C2B C32B 1.531(3)
O22B H22B 0.742(17)
N31B C36B 1.340(3)
N31B C32B 1.347(3)
C32B C33B 1.381(3)
C33B C34B 1.385(3)
C33B H33B 0.9500
C34B C35B 1.378(4)
C34B H34B 0.9500
C35B C36B 1.377(4)
C35B H35B 0.9500
C36B H36B 0.9500
N41B C42B 1.341(3)
N41B C46B 1.341(3)
C42B C43B 1.385(3)
C43B C44B 1.385(4)
C43B H43B 0.9500
C44B C45B 1.381(4)
C44B H44B 0.9500
C45B C46B 1.383(4)
C45B H45B 0.9500
C46B H46B 0.9500
N1C C2C 1.138(3)
C2C C3C 1.468(4)
C3C H3C1 0.9800
C3C H3C2 0.9800
C3C H3C3 0.9800
N1D C2D 1.162(5)
C2D C3D 1.501(6)
C3D H3D1 0.9800
C3D H3D2 0.9800
C3D H3D3 0.9800
N1E C2E 1.138(4)
C2E C3E 1.468(4)
C3E H3E1 0.9800
C3E H3E2 0.9800
C3E H3E3 0.9800

loop_
_geom_hbond_atom_site_label_D
_geom_hbond_atom_site_label_H
_geom_hbond_atom_site_label_A
_geom_hbond_distance_DH
_geom_hbond_distance_HA
_geom_hbond_distance_DA
_geom_hbond_angle_DHA
O1A H1A O11A 0.739(16) 2.13(2) 2.808(2) 153(3)
O1B H1B O11B 0.740(17) 2.19(2) 2.873(3) 155(4)
O22B H22B O21A 0.742(17) 2.109(17) 2.851(2) 179(4)
O22A H22A O21B 0.741(16) 1.988(17) 2.727(2) 175(3)

loop_
_geom_torsion_atom_site_label_1
_geom_torsion_atom_site_label_2
_geom_torsion_atom_site_label_3
_geom_torsion_atom_site_label_4
_geom_torsion
C11A N1A S1A O12A -32.75(19)
Pd1A N1A S1A O12A 160.49(11)
C11A N1A S1A O11A -167.43(15)
Pd1A N1A S1A O11A 25.82(15)
C11A N1A S1A C1A 79.39(18)
Pd1A N1A S1A C1A -87.36(13)
O12A S1A C1A F13A -47.4(2)
O11A S1A C1A F13A 76.51(19)
N1A S1A C1A F13A -166.25(17)
O12A S1A C1A F12A -168.52(17)
O11A S1A C1A F12A -44.61(19)
N1A S1A C1A F12A 72.63(19)
O12A S1A C1A F11A 71.67(17)
O11A S1A C1A F11A -164.42(15)
N1A S1A C1A F11A -47.18(18)
S1A N1A C11A C16A 63.3(2)
Pd1A N1A C11A C16A -128.49(17)
S1A N1A C11A C12A -120.80(18)
Pd1A N1A C11A C12A 47.4(2)
C16A C11A C12A C13A 0.8(3)
N1A C11A C12A C13A -175.09(18)
C16A C11A C12A C22A -176.89(19)
N1A C11A C12A C22A 7.2(3)
C11A C12A C13A C14A -2.4(3)
C22A C12A C13A C14A 175.3(2)
C12A C13A C14A C15A 1.8(4)
C13A C14A C15A C16A 0.5(4)
C14A C15A C16A C11A -2.1(3)
C12A C11A C16A C15A 1.4(3)
N1A C11A C16A C15A 177.3(2)
C26A C21A C22A C23A -2.2(3)
Pd1A C21A C22A C23A 177.25(16)
C26A C21A C22A C12A 173.5(2)
Pd1A C21A C22A C12A -7.0(3)
C13A C12A C22A C21A 151.6(2)
C11A C12A C22A C21A -30.8(3)
C13A C12A C22A C23A -32.8(3)
C11A C12A C22A C23A 144.8(2)
C21A C22A C23A C24A 0.6(3)
C12A C22A C23A C24A -175.4(2)
C22A C23A C24A C25A 0.8(4)
C23A C24A C25A C26A -0.6(4)
C22A C21A C26A C25A 2.5(3)
Pd1A C21A C26A C25A -176.99(17)
C24A C25A C26A C21A -1.0(4)
O22A C2A O21A Pd1A -179.62(13)
C42A C2A O21A Pd1A -58.89(16)
C32A C2A O21A Pd1A 53.53(15)
C36A N31A C32A C33A 0.9(3)
Pd1A N31A C32A C33A 174.46(16)
C36A N31A C32A C2A -172.74(18)
Pd1A N31A C32A C2A 0.8(2)
O22A C2A C32A N31A -164.38(17)
O21A C2A C32A N31A -38.1(2)
C42A C2A C32A N31A 77.8(2)
O22A C2A C32A C33A 22.4(3)
O21A C2A C32A C33A 148.6(2)
C42A C2A C32A C33A -95.5(2)
N31A C32A C33A C34A 0.8(3)
C2A C32A C33A C34A 173.5(2)
C32A C33A C34A C35A -1.5(3)
C33A C34A C35A C36A 0.6(4)
C32A N31A C36A C35A -1.8(3)
Pd1A N31A C36A C35A -174.27(17)
C34A C35A C36A N31A 1.1(4)
C46A N41A C42A C43A -1.0(3)
Pd1A N41A C42A C43A 176.98(17)
C46A N41A C42A C2A 176.09(17)
Pd1A N41A C42A C2A -5.98(19)
O22A C2A C42A N41A 168.06(17)
O21A C2A C42A N41A 44.5(2)
C32A C2A C42A N41A -70.2(2)
O22A C2A C42A C43A -15.0(3)
O21A C2A C42A C43A -138.5(2)
C32A C2A C42A C43A 106.8(2)
N41A C42A C43A C44A 0.7(3)
C2A C42A C43A C44A -176.03(19)
C42A C43A C44A C45A 0.8(3)
C43A C44A C45A C46A -1.9(3)
C42A N41A C46A C45A -0.2(3)
Pd1A N41A C46A C45A -177.56(15)
C44A C45A C46A N41A 1.7(3)
C11B N1B S1B O12B -32.5(2)
Pd1B N1B S1B O12B 160.29(13)
C11B N1B S1B O11B -168.28(17)
Pd1B N1B S1B O11B 24.47(18)
C11B N1B S1B C1B 79.9(2)
Pd1B N1B S1B C1B -87.33(17)
O12B S1B C1B F12B -178.6(2)
O11B S1B C1B F12B -53.3(2)
N1B S1B C1B F12B 62.5(2)
O12B S1B C1B F13B -57.9(3)
O11B S1B C1B F13B 67.3(3)
N1B S1B C1B F13B -176.8(2)
O12B S1B C1B F11B 60.4(2)
O11B S1B C1B F11B -174.3(2)
N1B S1B C1B F11B -58.5(2)
S1B N1B C11B C16B 67.6(3)
Pd1B N1B C11B C16B -123.1(2)
S1B N1B C11B C12B -117.3(2)
Pd1B N1B C11B C12B 52.0(2)
C16B C11B C12B C13B -0.7(3)
N1B C11B C12B C13B -175.8(2)
C16B C11B C12B C22B 178.6(2)
N1B C11B C12B C22B 3.6(3)
C11B C12B C13B C14B -0.2(3)
C22B C12B C13B C14B -179.5(2)
C12B C13B C14B C15B 0.4(4)
C13B C14B C15B C16B 0.2(4)
C14B C15B C16B C11B -1.1(4)
C12B C11B C16B C15B 1.4(4)
N1B C11B C16B C15B 176.4(2)
C26B C21B C22B C23B -3.7(3)
Pd1B C21B C22B C23B 175.99(16)
C26B C21B C22B C12B 173.7(2)
Pd1B C21B C22B C12B -6.6(3)
C13B C12B C22B C21B 149.2(2)
C11B C12B C22B C21B -30.0(3)
C13B C12B C22B C23B -33.4(3)
C11B C12B C22B C23B 147.3(2)
C21B C22B C23B C24B 1.1(3)
C12B C22B C23B C24B -176.4(2)
C22B C23B C24B C25B 1.1(4)
C23B C24B C25B C26B -0.9(4)
C22B C21B C26B C25B 4.1(4)
Pd1B C21B C26B C25B -175.63(19)
C24B C25B C26B C21B -1.7(4)
O22B C2B O21B Pd1B -179.60(14)
C42B C2B O21B Pd1B -57.93(17)
C32B C2B O21B Pd1B 54.64(16)
C36B N31B C32B C33B 1.2(3)
Pd1B N31B C32B C33B 177.90(16)
C36B N31B C32B C2B -174.70(19)
Pd1B N31B C32B C2B 2.0(2)
O22B C2B C32B N31B -164.10(17)
O21B C2B C32B N31B -39.1(2)
C42B C2B C32B N31B 76.9(2)
O22B C2B C32B C33B 20.2(3)
O21B C2B C32B C33B 145.2(2)
C42B C2B C32B C33B -98.8(2)
N31B C32B C33B C34B 1.2(3)
C2B C32B C33B C34B 176.5(2)
C32B C33B C34B C35B -2.2(4)
C33B C34B C35B C36B 1.0(4)
C32B N31B C36B C35B -2.5(3)
Pd1B N31B C36B C35B -178.58(19)
C34B C35B C36B N31B 1.4(4)
C46B N41B C42B C43B -1.4(3)
Pd1B N41B C42B C43B 179.11(18)
C46B N41B C42B C2B 173.3(2)
Pd1B N41B C42B C2B -6.2(2)
O22B C2B C42B N41B 167.35(18)
O21B C2B C42B N41B 43.7(2)
C32B C2B C42B N41B -70.6(2)
O22B C2B C42B C43B -18.2(3)
O21B C2B C42B C43B -141.8(2)
C32B C2B C42B C43B 103.9(2)
N41B C42B C43B C44B 1.7(4)
C2B C42B C43B C44B -172.2(2)
C42B C43B C44B C45B -0.4(4)
C43B C44B C45B C46B -1.2(4)
C42B N41B C46B C45B -0.2(4)
Pd1B N41B C46B C45B 179.07(19)
C44B C45B C46B N41B 1.5(4)
